data_4507590
loop_
_publ_author_name
'Bhardwaj, Rajni M.'
'Price, Louise S.'
'Price, Sarah L.'
'Reutzel-Edens, Susan M.'
'Miller, Gary J.'
'Oswald, Iain D. H.'
'Johnston, Blair F.'
'Florence, Alastair J.'

_publ_section_title
;
 Exploring the Experimental and Computed Crystal Energy Landscape of
 Olanzapine
;
_journal_issue 4
_journal_name_full 'Crystal Growth &amp; Design'
_journal_page_first 1602
_journal_paper_doi 10.1021/cg301826s
_journal_volume 13
_journal_year 2013
_chemical_formula_moiety 'C17 H20 N4 S1 (C2 O2 H4)'
_chemical_formula_sum 'C19 H24 N4 O2 S'
_chemical_formula_weight 372.48
_chemical_name_common 'olanzapine acetic acid'
_chemical_name_systematic
;
 ?
;
_space_group_IT_number 14
_symmetry_cell_setting monoclinic
_symmetry_space_group_name_Hall '-P 2ybc'
_symmetry_space_group_name_H-M 'P 1 21/c 1'
_atom_sites_solution_hydrogens geom
_atom_sites_solution_primary direct
_atom_sites_solution_secondary difmap
_audit_creation_method SHELXL-97
_cell_angle_alpha 90.00
_cell_angle_beta 92.436(4)
_cell_angle_gamma 90.00
_cell_formula_units_Z 4
_cell_length_a 10.0427(11)
_cell_length_b 12.7430(13)
_cell_length_c 14.3886(15)
_cell_measurement_reflns_used 9917
_cell_measurement_temperature 123(2)
_cell_measurement_theta_max 27.18
_cell_measurement_theta_min 2.58
_cell_volume 1839.7(3)
_computing_cell_refinement 'Bruker SAINT'
_computing_data_collection 'Bruker APEX2'
_computing_data_reduction 'Bruker SAINT'
_computing_molecular_graphics 'Bruker SHELXTL'
_computing_publication_material 'Bruker SHELXTL'
_computing_structure_refinement 'SHELXL-97 (Sheldrick, 2008)'
_computing_structure_solution 'SHELXS-97 (Sheldrick, 2008)'
_diffrn_ambient_temperature 123(2)
_diffrn_measured_fraction_theta_full 0.988
_diffrn_measured_fraction_theta_max 0.988
_diffrn_measurement_device_type 'Bruker APEX-II CCD'
_diffrn_measurement_method '\f and \w scans'
_diffrn_radiation_monochromator graphite
_diffrn_radiation_source 'fine-focus sealed tube'
_diffrn_radiation_type MoK\a
_diffrn_radiation_wavelength 0.71073
_diffrn_reflns_av_R_equivalents 0.0140
_diffrn_reflns_av_sigmaI/netI 0.0111
_diffrn_reflns_limit_h_max 12
_diffrn_reflns_limit_h_min -12
_diffrn_reflns_limit_k_max 16
_diffrn_reflns_limit_k_min -16
_diffrn_reflns_limit_l_max 18
_diffrn_reflns_limit_l_min -17
_diffrn_reflns_number 19550
_diffrn_reflns_theta_full 27.18
_diffrn_reflns_theta_max 27.18
_diffrn_reflns_theta_min 2.03
_exptl_absorpt_coefficient_mu 0.198
_exptl_absorpt_correction_T_max 0.7455
_exptl_absorpt_correction_T_min 0.7005
_exptl_absorpt_correction_type multi-scan
_exptl_absorpt_process_details SADABS
_exptl_crystal_colour Yellow
_exptl_crystal_density_diffrn 1.345
_exptl_crystal_density_method 'not measured'
_exptl_crystal_description Plate
_exptl_crystal_F_000 792
_exptl_crystal_size_max 0.60
_exptl_crystal_size_mid 0.30
_exptl_crystal_size_min 0.15
_refine_diff_density_max 0.403
_refine_diff_density_min -0.309
_refine_diff_density_rms 0.104
_refine_ls_extinction_method none
_refine_ls_goodness_of_fit_ref 1.141
_refine_ls_hydrogen_treatment mixed
_refine_ls_matrix_type full
_refine_ls_number_parameters 246
_refine_ls_number_reflns 4040
_refine_ls_number_restraints 1
_refine_ls_restrained_S_all 1.142
_refine_ls_R_factor_all 0.0356
_refine_ls_R_factor_gt 0.0305
_refine_ls_shift/su_max 0.001
_refine_ls_shift/su_mean 0.000
_refine_ls_structure_factor_coef Fsqd
_refine_ls_weighting_details 'calc w=1/[\s^2^(Fo^2^)+(0.0555P)^2^+0.6436P] where P=(Fo^2^+2Fc^2^)/3'
_refine_ls_weighting_scheme calc
_refine_ls_wR_factor_gt 0.0893
_refine_ls_wR_factor_ref 0.0995
_reflns_number_gt 3686
_reflns_number_total 4040
_reflns_threshold_expression >2\s(I)
_cod_data_source_file cg301826s_si_002.cif
_cod_data_source_block olanzapine_aceticacid
_cod_depositor_comments
;
The following automatic conversions were performed:

'_symmetry_cell_setting' value 'Monoclinic' changed to 'monoclinic'
according to /home/saulius/struct/CIF-dictionaries/cif_core.dic
dictionary named 'cif_core.dic' version 2.4.2 from 2011-04-26.

Automatic conversion script
Id: cif_fix_values 1891 2012-01-12 08:04:46Z andrius 
;
_cod_original_sg_symbol_H-M P21/c
_cod_database_code 4507590

loop_
_symmetry_equiv_pos_as_xyz
'x, y, z'
'-x, y+1/2, -z+1/2'
'-x, -y, -z'
'x, -y-1/2, z-1/2'

loop_
_atom_site_label
_atom_site_type_symbol
_atom_site_fract_x
_atom_site_fract_y
_atom_site_fract_z
_atom_site_U_iso_or_equiv
_atom_site_adp_type
_atom_site_occupancy
_atom_site_symmetry_multiplicity
_atom_site_calc_flag
_atom_site_refinement_flags
H1N1 H 0.3376(17) 0.5569(13) 0.1634(12) 0.025(4) Uiso 1 1 d .
H1O2 H 0.205(3) 1.1076(12) 0.4175(19) 0.085(9) Uiso 1 1 d D
C1 C 0.24295(12) 0.60611(9) 0.36613(8) 0.0159(2) Uani 1 1 d .
C1S C 0.15485(15) 0.87350(11) 0.47960(10) 0.0275(3) Uani 1 1 d .
H1S1 H 0.2189 0.8234 0.4556 0.041 Uiso 1 1 calc R
H1S2 H 0.0736 0.8734 0.4394 0.041 Uiso 1 1 calc R
H1S3 H 0.1328 0.8533 0.5428 0.041 Uiso 1 1 calc R
C2 C 0.23941(12) 0.57051(9) 0.27340(9) 0.0161(2) Uani 1 1 d .
C2S C 0.21499(13) 0.98166(10) 0.48113(9) 0.0195(3) Uani 1 1 d .
C3 C 0.46827(12) 0.53023(9) 0.26071(8) 0.0154(2) Uani 1 1 d .
C4 C 0.52442(12) 0.55168(9) 0.34690(8) 0.0153(2) Uani 1 1 d .
C5 C 0.47230(12) 0.63612(9) 0.40533(8) 0.0152(2) Uani 1 1 d .
C6 C 0.63377(12) 0.48251(9) 0.36991(9) 0.0163(2) Uani 1 1 d .
H6 H 0.6827 0.4848 0.4279 0.020 Uiso 1 1 calc R
C7 C 0.66094(12) 0.41360(10) 0.30131(9) 0.0173(2) Uani 1 1 d .
C8 C 0.76468(13) 0.32927(10) 0.30114(10) 0.0224(3) Uani 1 1 d .
H8A H 0.8311 0.3419 0.3518 0.034 Uiso 1 1 calc R
H8B H 0.8084 0.3299 0.2415 0.034 Uiso 1 1 calc R
H8C H 0.7225 0.2609 0.3100 0.034 Uiso 1 1 calc R
C9 C 0.12140(13) 0.53226(10) 0.23228(9) 0.0192(3) Uani 1 1 d .
H9 H 0.1196 0.5101 0.1692 0.023 Uiso 1 1 calc R
C10 C 0.00631(13) 0.52591(10) 0.28194(9) 0.0208(3) Uani 1 1 d .
H10 H -0.0742 0.5010 0.2527 0.025 Uiso 1 1 calc R
C11 C 0.00964(12) 0.55604(10) 0.37428(9) 0.0207(3) Uani 1 1 d .
H11 H -0.0675 0.5488 0.4097 0.025 Uiso 1 1 calc R
C12 C 0.12623(12) 0.59688(10) 0.41495(9) 0.0186(3) Uani 1 1 d .
H12 H 0.1267 0.6193 0.4779 0.022 Uiso 1 1 calc R
C13 C 0.69959(12) 0.71126(10) 0.43802(8) 0.0171(2) Uani 1 1 d .
H13A H 0.7044 0.7839 0.4140 0.021 Uiso 1 1 calc R
H13B H 0.7268 0.6628 0.3885 0.021 Uiso 1 1 calc R
C14 C 0.79268(12) 0.69916(10) 0.52323(9) 0.0186(3) Uani 1 1 d .
H14A H 0.7923 0.6252 0.5442 0.022 Uiso 1 1 calc R
H14B H 0.8846 0.7172 0.5068 0.022 Uiso 1 1 calc R
C15 C 0.61020(12) 0.74893(10) 0.61967(9) 0.0190(3) Uani 1 1 d .
H15A H 0.5826 0.7993 0.6676 0.023 Uiso 1 1 calc R
H15B H 0.6009 0.6772 0.6451 0.023 Uiso 1 1 calc R
C16 C 0.51901(12) 0.76055(10) 0.53360(9) 0.0192(3) Uani 1 1 d .
H16A H 0.4260 0.7446 0.5488 0.023 Uiso 1 1 calc R
H16B H 0.5224 0.8335 0.5101 0.023 Uiso 1 1 calc R
C17 C 0.83669(14) 0.74838(11) 0.68391(9) 0.0246(3) Uani 1 1 d .
H17A H 0.8274 0.6751 0.7031 0.037 Uiso 1 1 calc R
H17B H 0.8094 0.7947 0.7341 0.037 Uiso 1 1 calc R
H17C H 0.9299 0.7625 0.6706 0.037 Uiso 1 1 calc R
N1 N 0.35520(10) 0.57809(8) 0.21994(7) 0.0170(2) Uani 1 1 d .
N2 N 0.34845(10) 0.66102(8) 0.41112(7) 0.0169(2) Uani 1 1 d .
N3 N 0.56350(10) 0.68771(9) 0.46300(7) 0.0175(2) Uani 1 1 d .
N4 N 0.75158(10) 0.76789(8) 0.59969(7) 0.0168(2) Uani 1 1 d .
O1S O 0.30155(11) 1.00770(8) 0.53874(7) 0.0303(2) Uani 1 1 d .
O2S O 0.16794(10) 1.04354(8) 0.41641(7) 0.0247(2) Uani 1 1 d D
S1 S 0.54997(3) 0.42895(2) 0.20645(2) 0.01768(10) Uani 1 1 d .

loop_
_atom_site_aniso_label
_atom_site_aniso_U_11
_atom_site_aniso_U_22
_atom_site_aniso_U_33
_atom_site_aniso_U_23
_atom_site_aniso_U_13
_atom_site_aniso_U_12
C1 0.0156(5) 0.0132(5) 0.0187(6) 0.0011(5) -0.0019(4) 0.0012(4)
C1S 0.0358(8) 0.0183(7) 0.0285(7) 0.0030(5) 0.0019(6) -0.0016(6)
C2 0.0182(6) 0.0127(5) 0.0173(6) 0.0033(4) -0.0004(4) 0.0001(4)
C2S 0.0218(6) 0.0204(6) 0.0166(6) 0.0005(5) 0.0031(5) 0.0019(5)
C3 0.0171(6) 0.0144(5) 0.0148(6) 0.0001(4) 0.0024(4) -0.0024(4)
C4 0.0154(5) 0.0150(5) 0.0154(6) -0.0010(4) 0.0010(4) -0.0015(4)
C5 0.0173(5) 0.0142(5) 0.0141(5) -0.0001(4) 0.0004(4) -0.0010(4)
C6 0.0156(5) 0.0156(6) 0.0177(6) -0.0011(5) 0.0009(4) -0.0016(4)
C7 0.0169(6) 0.0152(6) 0.0201(6) -0.0011(5) 0.0026(4) -0.0021(4)
C8 0.0214(6) 0.0179(6) 0.0281(7) -0.0043(5) 0.0040(5) 0.0018(5)
C9 0.0222(6) 0.0177(6) 0.0173(6) 0.0022(5) -0.0041(5) -0.0023(5)
C10 0.0172(6) 0.0191(6) 0.0257(6) 0.0042(5) -0.0054(5) -0.0028(5)
C11 0.0157(6) 0.0205(6) 0.0259(7) 0.0034(5) 0.0012(5) 0.0008(5)
C12 0.0183(6) 0.0174(6) 0.0201(6) 0.0005(5) 0.0002(5) 0.0024(5)
C13 0.0156(5) 0.0179(6) 0.0180(6) -0.0031(5) 0.0028(4) -0.0020(4)
C14 0.0163(5) 0.0186(6) 0.0209(6) -0.0044(5) 0.0005(4) 0.0001(5)
C15 0.0200(6) 0.0200(6) 0.0171(6) -0.0046(5) 0.0030(5) -0.0027(5)
C16 0.0167(6) 0.0214(6) 0.0198(6) -0.0077(5) 0.0021(5) 0.0004(5)
C17 0.0291(7) 0.0228(7) 0.0210(6) 0.0020(5) -0.0075(5) -0.0006(5)
N1 0.0183(5) 0.0196(5) 0.0130(5) 0.0008(4) -0.0011(4) -0.0012(4)
N2 0.0168(5) 0.0160(5) 0.0177(5) -0.0024(4) -0.0010(4) 0.0000(4)
N3 0.0139(5) 0.0212(5) 0.0175(5) -0.0072(4) 0.0019(4) -0.0014(4)
N4 0.0183(5) 0.0164(5) 0.0155(5) -0.0021(4) -0.0014(4) -0.0013(4)
O1S 0.0370(6) 0.0309(6) 0.0222(5) 0.0072(4) -0.0096(4) -0.0060(4)
O2S 0.0297(5) 0.0185(5) 0.0252(5) 0.0041(4) -0.0082(4) -0.0035(4)
S1 0.01974(17) 0.01794(17) 0.01553(17) -0.00414(11) 0.00289(11) -0.00165(11)

loop_
_atom_type_symbol
_atom_type_description
_atom_type_scat_dispersion_real
_atom_type_scat_dispersion_imag
_atom_type_scat_source
C C 0.0033 0.0016 'International Tables Vol C Tables 4.2.6.8 and 6.1.1.4'
H H 0.0000 0.0000 'International Tables Vol C Tables 4.2.6.8 and 6.1.1.4'
N N 0.0061 0.0033 'International Tables Vol C Tables 4.2.6.8 and 6.1.1.4'
O O 0.0106 0.0060 'International Tables Vol C Tables 4.2.6.8 and 6.1.1.4'
S S 0.1246 0.1234 'International Tables Vol C Tables 4.2.6.8 and 6.1.1.4'

loop_
_geom_angle_atom_site_label_1
_geom_angle_atom_site_label_2
_geom_angle_atom_site_label_3
_geom_angle
C12 C1 N2 116.28(11)
C12 C1 C2 117.48(11)
N2 C1 C2 125.83(11)
C2S C1S H1S1 109.5
C2S C1S H1S2 109.5
H1S1 C1S H1S2 109.5
C2S C1S H1S3 109.5
H1S1 C1S H1S3 109.5
H1S2 C1S H1S3 109.5
C9 C2 C1 120.20(12)
C9 C2 N1 119.65(11)
C1 C2 N1 120.09(11)
O1S C2S O2S 123.40(13)
O1S C2S C1S 122.17(12)
O2S C2S C1S 114.43(11)
C4 C3 N1 126.18(11)
C4 C3 S1 111.86(9)
N1 C3 S1 121.89(9)
C3 C4 C6 111.61(11)
C3 C4 C5 121.32(11)
C6 C4 C5 127.07(11)
N2 C5 N3 117.53(11)
N2 C5 C4 125.65(11)
N3 C5 C4 116.67(10)
C7 C6 C4 113.88(11)
C7 C6 H6 123.1
C4 C6 H6 123.1
C6 C7 C8 128.83(12)
C6 C7 S1 110.89(9)
C8 C7 S1 120.21(9)
C7 C8 H8A 109.5
C7 C8 H8B 109.5
H8A C8 H8B 109.5
C7 C8 H8C 109.5
H8A C8 H8C 109.5
H8B C8 H8C 109.5
C10 C9 C2 121.01(12)
C10 C9 H9 119.5
C2 C9 H9 119.5
C11 C10 C9 119.51(12)
C11 C10 H10 120.2
C9 C10 H10 120.2
C10 C11 C12 119.68(12)
C10 C11 H11 120.2
C12 C11 H11 120.2
C11 C12 C1 122.03(12)
C11 C12 H12 119.0
C1 C12 H12 119.0
N3 C13 C14 109.36(10)
N3 C13 H13A 109.8
C14 C13 H13A 109.8
N3 C13 H13B 109.8
C14 C13 H13B 109.8
H13A C13 H13B 108.3
N4 C14 C13 111.04(10)
N4 C14 H14A 109.4
C13 C14 H14A 109.4
N4 C14 H14B 109.4
C13 C14 H14B 109.4
H14A C14 H14B 108.0
N4 C15 C16 112.12(10)
N4 C15 H15A 109.2
C16 C15 H15A 109.2
N4 C15 H15B 109.2
C16 C15 H15B 109.2
H15A C15 H15B 107.9
N3 C16 C15 108.31(10)
N3 C16 H16A 110.0
C15 C16 H16A 110.0
N3 C16 H16B 110.0
C15 C16 H16B 110.0
H16A C16 H16B 108.4
N4 C17 H17A 109.5
N4 C17 H17B 109.5
H17A C17 H17B 109.5
N4 C17 H17C 109.5
H17A C17 H17C 109.5
H17B C17 H17C 109.5
C3 N1 C2 114.30(10)
C3 N1 H1N1 112.8(11)
C2 N1 H1N1 110.3(11)
C5 N2 C1 123.93(11)
C5 N3 C13 123.77(10)
C5 N3 C16 120.50(10)
C13 N3 C16 110.99(9)
C17 N4 C14 109.96(10)
C17 N4 C15 109.90(10)
C14 N4 C15 110.37(9)
C2S O2S H1O2 113.7(18)
C3 S1 C7 91.73(6)

loop_
_geom_bond_atom_site_label_1
_geom_bond_atom_site_label_2
_geom_bond_distance
C1 C12 1.3969(17)
C1 N2 1.4047(15)
C1 C2 1.4083(17)
C1S C2S 1.5046(19)
C1S H1S1 0.9800
C1S H1S2 0.9800
C1S H1S3 0.9800
C2 C9 1.3902(17)
C2 N1 1.4245(16)
C2S O1S 1.2213(16)
C2S O2S 1.2941(16)
C3 C4 1.3679(16)
C3 N1 1.3961(16)
C3 S1 1.7328(12)
C4 C6 1.4358(16)
C4 C5 1.4751(17)
C5 N2 1.2898(16)
C5 N3 1.3766(15)
C6 C7 1.3575(17)
C6 H6 0.9500
C7 C8 1.4968(17)
C7 S1 1.7360(13)
C8 H8A 0.9800
C8 H8B 0.9800
C8 H8C 0.9800
C9 C10 1.3869(18)
C9 H9 0.9500
C10 C11 1.3820(19)
C10 H10 0.9500
C11 C12 1.3879(18)
C11 H11 0.9500
C12 H12 0.9500
C13 N3 1.4590(15)
C13 C14 1.5177(17)
C13 H13A 0.9900
C13 H13B 0.9900
C14 N4 1.4786(16)
C14 H14A 0.9900
C14 H14B 0.9900
C15 N4 1.4804(16)
C15 C16 1.5159(17)
C15 H15A 0.9900
C15 H15B 0.9900
C16 N3 1.4601(15)
C16 H16A 0.9900
C16 H16B 0.9900
C17 N4 1.4740(15)
C17 H17A 0.9800
C17 H17B 0.9800
C17 H17C 0.9800
N1 H1N1 0.868(18)
O2S H1O2 0.898(10)

loop_
_geom_torsion_atom_site_label_1
_geom_torsion_atom_site_label_2
_geom_torsion_atom_site_label_3
_geom_torsion_atom_site_label_4
_geom_torsion
C12 C1 C2 C9 2.77(17)
N2 C1 C2 C9 -169.54(11)
C12 C1 C2 N1 179.84(11)
N2 C1 C2 N1 7.53(18)
N1 C3 C4 C6 175.55(11)
S1 C3 C4 C6 -1.50(13)
N1 C3 C4 C5 -3.82(19)
S1 C3 C4 C5 179.13(9)
C3 C4 C5 N2 36.68(19)
C6 C4 C5 N2 -142.59(13)
C3 C4 C5 N3 -147.90(12)
C6 C4 C5 N3 32.83(18)
C3 C4 C6 C7 1.97(15)
C5 C4 C6 C7 -178.70(11)
C4 C6 C7 C8 -178.60(12)
C4 C6 C7 S1 -1.50(14)
C1 C2 C9 C10 -1.61(18)
N1 C2 C9 C10 -178.69(11)
C2 C9 C10 C11 -1.34(19)
C9 C10 C11 C12 3.03(19)
C10 C11 C12 C1 -1.8(2)
N2 C1 C12 C11 171.97(11)
C2 C1 C12 C11 -1.08(18)
N3 C13 C14 N4 -57.40(13)
N4 C15 C16 N3 57.39(14)
C4 C3 N1 C2 -56.65(16)
S1 C3 N1 C2 120.13(10)
C9 C2 N1 C3 -127.81(12)
C1 C2 N1 C3 55.10(15)
N3 C5 N2 C1 -171.26(11)
C4 C5 N2 C1 4.13(19)
C12 C1 N2 C5 143.34(12)
C2 C1 N2 C5 -44.28(18)
N2 C5 N3 C13 -147.89(12)
C4 C5 N3 C13 36.31(17)
N2 C5 N3 C16 5.50(17)
C4 C5 N3 C16 -170.31(11)
C14 C13 N3 C5 -142.89(12)
C14 C13 N3 C16 61.53(13)
C15 C16 N3 C5 142.59(11)
C15 C16 N3 C13 -60.92(13)
C13 C14 N4 C17 175.38(10)
C13 C14 N4 C15 53.98(13)
C16 C15 N4 C17 -176.05(10)
C16 C15 N4 C14 -54.60(14)
C4 C3 S1 C7 0.58(10)
N1 C3 S1 C7 -176.62(10)
C6 C7 S1 C3 0.54(10)
C8 C7 S1 C3 177.92(10)

loop_
_cod_related_entry_id
_cod_related_entry_database
_cod_related_entry_code
1 ChemSpider 30652530
